data_7213358
loop_
_publ_author_name
'Tanaka, Koichi'
'Fujimoto, Daisuke'
'Altreuther, A.'
'Oeser, Thomas'
'Irngartinger, Hermann'
'Toda, Fumio'

_publ_section_title
;
 Chiral inclusion crystallization of achiral
 tetrakis(&#x200A;p-halophenyl)ethylenes with achiral guest compounds
;
_journal_issue 10
_journal_name_full 'Journal of the Chemical Society, Perkin Transactions 2'
_journal_page_first 2115
_journal_paper_doi 10.1039/b003473h
_journal_year 2000
_chemical_formula_sum 'C26 H16 Cl4'
_chemical_formula_weight 470.19
_chemical_name_systematic
;
Tetra-(4-chlorophenyl)ethene (3)
;
_space_group_IT_number 56
_symmetry_cell_setting orthorhombic
_symmetry_space_group_name_Hall '-P 2ab 2ac'
_symmetry_space_group_name_H-M 'P c c n'
_atom_sites_solution_hydrogens geom
_atom_sites_solution_primary direct
_atom_sites_solution_secondary difmap
_audit_creation_method SHELXL-97
_cell_angle_alpha 90.0
_cell_angle_beta 90.0
_cell_angle_gamma 90.0
_cell_formula_units_Z 8
_cell_length_a 15.9253(4)
_cell_length_b 15.9655(4)
_cell_length_c 17.8820(3)
_cell_measurement_reflns_used 77955
_cell_measurement_temperature 113(2)
_cell_measurement_theta_max 28
_cell_measurement_theta_min 2
_cell_volume 4546.59(18)
_computing_structure_refinement 'SHELXL-97 (Sheldrick, 1997)'
_computing_structure_solution 'SHELXS-97 (Sheldrick, 1990)'
_diffrn_ambient_temperature 113(2)
_diffrn_measured_fraction_theta_full 0.855
_diffrn_measured_fraction_theta_max 0.855
_diffrn_measurement_device_type NONIUS_KAPPA_CCD
_diffrn_measurement_method '\p- and \w-scans'
_diffrn_radiation_monochromator graphite
_diffrn_radiation_source 'fine-focus sealed tube'
_diffrn_radiation_type MoK\a
_diffrn_radiation_wavelength 0.71073
_diffrn_reflns_av_R_equivalents 0.130
_diffrn_reflns_av_sigmaI/netI 0.112
_diffrn_reflns_limit_h_max 22
_diffrn_reflns_limit_h_min -20
_diffrn_reflns_limit_k_max 21
_diffrn_reflns_limit_k_min -21
_diffrn_reflns_limit_l_max 23
_diffrn_reflns_limit_l_min -27
_diffrn_reflns_number 77955
_diffrn_reflns_theta_full 32.56
_diffrn_reflns_theta_max 32.6
_diffrn_reflns_theta_min 2.1
_exptl_absorpt_coefficient_mu 0.532
_exptl_absorpt_correction_type DENZU_scalepack
_exptl_crystal_colour colourless
_exptl_crystal_density_diffrn 1.374
_exptl_crystal_density_method 'not measured'
_exptl_crystal_description prism
_exptl_crystal_F_000 1920
_exptl_crystal_size_max 0.4
_exptl_crystal_size_mid 0.12
_exptl_crystal_size_min 0.08
_refine_diff_density_max 0.472
_refine_diff_density_min -0.347
_refine_diff_density_rms 0.071
_refine_ls_extinction_method none
_refine_ls_goodness_of_fit_ref 0.95
_refine_ls_hydrogen_treatment 'refined isotropic'
_refine_ls_matrix_type full
_refine_ls_number_parameters 335
_refine_ls_number_reflns 7077
_refine_ls_number_restraints 0
_refine_ls_restrained_S_all 0.95
_refine_ls_R_factor_all 0.141
_refine_ls_R_factor_gt 0.046
_refine_ls_shift/su_max 0.001
_refine_ls_shift/su_mean 0.000
_refine_ls_structure_factor_coef Fsqd
_refine_ls_weighting_details 'calc w=1/[\s^2^(Fo^2^)+(0.0502P)^2^+0.0000P] where P=(Fo^2^+2Fc^2^)/3'
_refine_ls_weighting_scheme calc
_refine_ls_wR_factor_gt 0.089
_refine_ls_wR_factor_ref 0.110
_reflns_number_gt 3607
_reflns_number_total 7077
_reflns_threshold_expression >2sigma(I)
_cod_data_source_file b003473hsup1.cif
_cod_data_source_block todarac
_cod_depositor_comments
;
The following automatic conversions were performed:
'_atom_site_symetry_multiplicity' tag replaced with
'_atom_site_symmetry_multiplicity'.

Automatic conversion script
Id: cif_correct_tags 1440 2010-10-19 06:21:57Z saulius 
;
_cod_original_cell_volume 4546.6(2)
_cod_database_code 7213358

loop_
_symmetry_equiv_pos_as_xyz
'x, y, z'
'-x+1/2, -y+1/2, z'
'x+1/2, -y, -z+1/2'
'-x, y+1/2, -z+1/2'
'-x, -y, -z'
'x-1/2, y-1/2, -z'
'-x-1/2, y, z-1/2'
'x, -y-1/2, z-1/2'

loop_
_atom_site_label
_atom_site_type_symbol
_atom_site_fract_x
_atom_site_fract_y
_atom_site_fract_z
_atom_site_U_iso_or_equiv
_atom_site_adp_type
_atom_site_occupancy
_atom_site_symmetry_multiplicity
_atom_site_calc_flag
Cl1 Cl 0.55065(3) 0.39733(3) 0.49104(2) 0.03166(14) Uani 1 1 d
Cl1A Cl 0.57668(4) 0.57078(3) 0.17704(3) 0.04124(16) Uani 1 1 d
Cl2 Cl 0.59840(4) 0.45954(4) -0.06588(3) 0.04357(17) Uani 1 1 d
Cl2A Cl 0.56606(3) 0.57021(4) 0.73519(3) 0.03774(15) Uani 1 1 d
C1 C 0.71977(12) 0.27952(11) 0.20937(9) 0.0220(4) Uani 1 1 d
C1A C 0.72054(12) 0.72011(11) 0.45845(9) 0.0239(4) Uani 1 1 d
C2 C 0.67851(12) 0.30834(11) 0.27992(9) 0.0224(4) Uani 1 1 d
C2A C 0.68603(12) 0.68197(11) 0.38795(9) 0.0229(4) Uani 1 1 d
C3 C 0.67195(13) 0.39326(12) 0.29619(10) 0.0252(4) Uani 1 1 d
C3A C 0.73792(14) 0.64836(12) 0.33278(10) 0.0281(5) Uani 1 1 d
C4 C 0.63338(13) 0.42120(13) 0.36101(10) 0.0263(5) Uani 1 1 d
C4A C 0.70390(15) 0.61443(12) 0.26817(10) 0.0314(5) Uani 1 1 d
C5 C 0.59967(12) 0.36257(12) 0.40970(9) 0.0243(4) Uani 1 1 d
C5A C 0.61850(14) 0.61362(12) 0.25863(9) 0.0283(5) Uani 1 1 d
C6 C 0.60394(13) 0.27812(12) 0.39467(10) 0.0269(4) Uani 1 1 d
C6A C 0.56519(14) 0.64550(13) 0.31258(10) 0.0288(5) Uani 1 1 d
C7 C 0.64336(12) 0.25126(13) 0.32999(10) 0.0257(4) Uani 1 1 d
C7A C 0.59977(13) 0.67938(12) 0.37717(10) 0.0253(4) Uani 1 1 d
C8 C 0.68887(12) 0.32202(11) 0.13997(9) 0.0217(4) Uani 1 1 d
C8A C 0.68327(12) 0.68504(11) 0.52881(9) 0.0230(4) Uani 1 1 d
C9 C 0.74497(13) 0.34974(11) 0.08583(10) 0.0242(4) Uani 1 1 d
C9A C 0.64410(13) 0.73470(13) 0.58207(10) 0.0277(5) Uani 1 1 d
C10 C 0.71705(14) 0.39148(12) 0.02243(10) 0.0279(5) Uani 1 1 d
C10A C 0.60802(13) 0.70010(13) 0.64544(10) 0.0290(5) Uani 1 1 d
C11 C 0.63261(13) 0.40611(12) 0.01357(10) 0.0281(5) Uani 1 1 d
C11A C 0.61175(12) 0.61486(12) 0.65575(9) 0.0264(4) Uani 1 1 d
C12 C 0.57487(14) 0.37943(13) 0.06598(11) 0.0290(5) Uani 1 1 d
C12A C 0.65023(13) 0.56348(13) 0.60391(10) 0.0278(5) Uani 1 1 d
C13 C 0.60370(13) 0.33796(12) 0.12940(10) 0.0264(4) Uani 1 1 d
C13A C 0.68491(13) 0.59882(12) 0.54052(10) 0.0259(4) Uani 1 1 d
H3 H 0.6965(11) 0.4324(10) 0.2627(8) 0.015(4) Uiso 1 1 d
H3A H 0.7971(14) 0.6470(12) 0.3409(10) 0.034(6) Uiso 1 1 d
H4 H 0.6288(12) 0.4776(12) 0.3723(9) 0.024(5) Uiso 1 1 d
H4A H 0.7418(14) 0.5907(11) 0.2328(10) 0.036(5) Uiso 1 1 d
H6 H 0.5785(12) 0.2402(13) 0.4260(10) 0.034(6) Uiso 1 1 d
H6A H 0.5078(13) 0.6419(11) 0.3070(9) 0.028(5) Uiso 1 1 d
H7 H 0.6480(12) 0.1917(13) 0.3204(9) 0.032(5) Uiso 1 1 d
H7A H 0.5637(12) 0.7022(12) 0.4145(9) 0.031(5) Uiso 1 1 d
H9 H 0.8033(13) 0.3410(11) 0.0912(9) 0.023(5) Uiso 1 1 d
H9A H 0.6412(11) 0.7922(12) 0.5750(9) 0.020(5) Uiso 1 1 d
H10 H 0.7575(13) 0.4103(11) -0.0128(9) 0.024(5) Uiso 1 1 d
H10A H 0.5790(12) 0.7355(12) 0.6810(10) 0.034(5) Uiso 1 1 d
H12 H 0.5212(13) 0.3895(11) 0.0588(9) 0.024(5) Uiso 1 1 d
H12A H 0.6522(12) 0.5063(12) 0.6120(9) 0.025(5) Uiso 1 1 d
H13 H 0.5669(12) 0.3218(11) 0.1653(9) 0.019(5) Uiso 1 1 d
H13A H 0.7121(11) 0.5633(11) 0.5049(9) 0.021(5) Uiso 1 1 d

loop_
_atom_site_aniso_label
_atom_site_aniso_U_11
_atom_site_aniso_U_22
_atom_site_aniso_U_33
_atom_site_aniso_U_23
_atom_site_aniso_U_13
_atom_site_aniso_U_12
Cl1 0.0291(3) 0.0391(3) 0.0267(2) -0.0053(2) 0.0025(2) 0.0048(2)
Cl1A 0.0628(4) 0.0370(3) 0.0239(2) -0.0001(2) -0.0044(2) -0.0212(3)
Cl2 0.0555(4) 0.0451(4) 0.0302(3) 0.0046(2) -0.0087(2) 0.0188(3)
Cl2A 0.0339(3) 0.0527(4) 0.0267(2) 0.0061(2) 0.0033(2) -0.0100(3)
C1 0.0215(11) 0.0190(10) 0.0257(9) -0.0005(7) -0.0003(7) -0.0021(8)
C1A 0.0250(12) 0.0190(10) 0.0276(9) 0.0000(7) 0.0008(8) 0.0026(8)
C2 0.0192(10) 0.0230(11) 0.0250(9) 0.0001(7) -0.0026(7) 0.0026(8)
C2A 0.0260(11) 0.0190(10) 0.0236(9) 0.0014(7) 0.0011(8) -0.0030(9)
C3 0.0301(12) 0.0219(11) 0.0235(9) 0.0015(8) -0.0008(8) 0.0013(9)
C3A 0.0258(13) 0.0246(11) 0.0340(10) -0.0037(8) 0.0053(9) -0.0042(9)
C4 0.0303(12) 0.0197(11) 0.0290(10) -0.0023(8) -0.0045(8) 0.0052(9)
C4A 0.0388(14) 0.0261(12) 0.0292(10) -0.0037(8) 0.0110(9) -0.0099(10)
C5 0.0224(11) 0.0300(11) 0.0207(9) -0.0017(8) -0.0014(7) 0.0039(9)
C5A 0.0431(14) 0.0218(11) 0.0201(9) 0.0028(7) -0.0015(9) -0.0114(10)
C6 0.0256(12) 0.0250(11) 0.0301(10) 0.0049(8) 0.0035(8) -0.0005(9)
C6A 0.0273(13) 0.0293(12) 0.0297(10) 0.0044(8) -0.0044(9) -0.0056(10)
C7 0.0247(12) 0.0181(10) 0.0342(10) 0.0015(8) 0.0010(8) 0.0037(9)
C7A 0.0260(12) 0.0234(11) 0.0265(10) 0.0014(8) 0.0030(8) -0.0006(9)
C8 0.0229(11) 0.0159(9) 0.0261(9) -0.0032(7) -0.0008(8) 0.0018(8)
C8A 0.0203(11) 0.0247(11) 0.0240(9) -0.0016(7) -0.0001(7) -0.0012(9)
C9 0.0193(12) 0.0202(10) 0.0332(10) -0.0007(8) -0.0019(8) 0.0027(9)
C9A 0.0281(12) 0.0219(12) 0.0333(11) -0.0054(8) 0.0010(8) -0.0020(9)
C10 0.0338(13) 0.0216(11) 0.0282(10) 0.0011(8) 0.0027(9) 0.0022(9)
C10A 0.0261(12) 0.0324(12) 0.0285(10) -0.0082(8) 0.0037(9) -0.0020(10)
C11 0.0359(13) 0.0249(11) 0.0236(9) -0.0028(8) -0.0073(9) 0.0051(9)
C11A 0.0214(11) 0.0371(12) 0.0207(9) 0.0025(8) -0.0017(8) -0.0075(9)
C12 0.0229(12) 0.0323(12) 0.0318(11) -0.0071(8) -0.0048(9) 0.0088(10)
C12A 0.0325(13) 0.0238(11) 0.0273(10) 0.0018(8) -0.0037(8) -0.0057(10)
C13 0.0256(12) 0.0260(11) 0.0276(10) -0.0035(8) 0.0011(9) 0.0024(9)
C13A 0.0312(12) 0.0216(11) 0.0249(9) -0.0043(8) 0.0013(8) 0.0007(9)

loop_
_atom_type_symbol
_atom_type_description
_atom_type_scat_dispersion_real
_atom_type_scat_dispersion_imag
_atom_type_scat_source
C C 0.0033 0.0016 'International Tables Vol C Tables 4.2.6.8 and 6.1.1.4'
H H 0.0000 0.0000 'International Tables Vol C Tables 4.2.6.8 and 6.1.1.4'
Cl Cl 0.1484 0.1585 'International Tables Vol C Tables 4.2.6.8 and 6.1.1.4'

loop_
_geom_angle_atom_site_label_1
_geom_angle_atom_site_label_2
_geom_angle_atom_site_label_3
_geom_angle
_geom_angle_site_symmetry_1
C1 C1 C2 121.96(9) 2_655
C1 C1 C8 123.49(10) 2_655
C2 C1 C8 114.54(15) .
C1A C1A C8A 122.94(10) 2_665
C1A C1A C2A 123.02(9) 2_665
C8A C1A C2A 114.05(15) .
C3 C2 C7 118.20(17) .
C3 C2 C1 120.63(16) .
C7 C2 C1 121.14(16) .
C7A C2A C3A 118.48(17) .
C7A C2A C1A 119.35(16) .
C3A C2A C1A 122.17(18) .
C4 C3 C2 121.48(18) .
C4 C3 H3 119.9(10) .
C2 C3 H3 118.6(10) .
C4A C3A C2A 120.6(2) .
C4A C3A H3A 120.2(11) .
C2A C3A H3A 119.2(11) .
C3 C4 C5 118.66(18) .
C3 C4 H4 122.0(11) .
C5 C4 H4 119.3(11) .
C5A C4A C3A 119.68(19) .
C5A C4A H4A 122.8(12) .
C3A C4A H4A 117.5(12) .
C6 C5 C4 121.31(17) .
C6 C5 Cl1 119.82(14) .
C4 C5 Cl1 118.87(15) .
C4A C5A C6A 121.27(18) .
C4A C5A Cl1A 119.13(15) .
C6A C5A Cl1A 119.59(17) .
C5 C6 C7 119.27(18) .
C5 C6 H6 120.3(12) .
C7 C6 H6 120.3(12) .
C5A C6A C7A 118.7(2) .
C5A C6A H6A 120.7(11) .
C7A C6A H6A 120.5(11) .
C6 C7 C2 121.07(19) .
C6 C7 H7 119.1(11) .
C2 C7 H7 119.8(11) .
C2A C7A C6A 121.29(18) .
C2A C7A H7A 119.2(11) .
C6A C7A H7A 119.5(11) .
C9 C8 C13 118.25(16) .
C9 C8 C1 120.68(17) .
C13 C8 C1 121.01(16) .
C9A C8A C13A 118.03(17) .
C9A C8A C1A 122.72(17) .
C13A C8A C1A 119.20(16) .
C10 C9 C8 121.05(19) .
C10 C9 H9 118.0(10) .
C8 C9 H9 120.9(10) .
C10A C9A C8A 121.35(19) .
C10A C9A H9A 119.0(11) .
C8A C9A H9A 119.6(11) .
C11 C10 C9 119.29(19) .
C11 C10 H10 122.3(11) .
C9 C10 H10 118.4(11) .
C11A C10A C9A 119.11(18) .
C11A C10A H10A 120.7(11) .
C9A C10A H10A 120.2(11) .
C10 C11 C12 121.42(18) .
C10 C11 Cl2 118.86(16) .
C12 C11 Cl2 119.72(16) .
C10A C11A C12A 121.14(17) .
C10A C11A Cl2A 119.65(15) .
C12A C11A Cl2A 119.21(15) .
C11 C12 C13 118.7(2) .
C11 C12 H12 119.5(12) .
C13 C12 H12 121.8(12) .
C11A C12A C13A 119.05(19) .
C11A C12A H12A 119.8(11) .
C13A C12A H12A 121.2(11) .
C12 C13 C8 121.26(19) .
C12 C13 H13 120.0(11) .
C8 C13 H13 118.8(11) .
C12A C13A C8A 121.31(18) .
C12A C13A H13A 119.0(10) .
C8A C13A H13A 119.6(10) .

loop_
_geom_bond_atom_site_label_1
_geom_bond_atom_site_label_2
_geom_bond_distance
_geom_bond_site_symmetry_2
Cl1 C5 1.7416(17) .
Cl1A C5A 1.7434(18) .
Cl2 C11 1.7445(18) .
Cl2A C11A 1.7479(18) .
C1 C1 1.347(4) 2_655
C1 C2 1.495(2) .
C1 C8 1.498(2) .
C1A C1A 1.338(4) 2_665
C1A C8A 1.500(2) .
C1A C2A 1.504(2) .
C2 C3 1.391(2) .
C2 C7 1.395(2) .
C2A C7A 1.388(3) .
C2A C3A 1.394(3) .
C3 C4 1.386(3) .
C3 H3 0.950(16) .
C3A C4A 1.386(3) .
C3A H3A 0.95(2) .
C4 C5 1.387(3) .
C4 H4 0.926(18) .
C4A C5A 1.371(3) .
C4A H4A 0.95(2) .
C5 C6 1.376(3) .
C5A C6A 1.382(3) .
C6 C7 1.384(3) .
C6 H6 0.918(19) .
C6A C7A 1.389(3) .
C6A H6A 0.92(2) .
C7 H7 0.969(19) .
C7A H7A 0.953(18) .
C8 C9 1.390(2) .
C8 C13 1.393(3) .
C8A C9A 1.387(3) .
C8A C13A 1.393(3) .
C9 C10 1.388(3) .
C9 H9 0.94(2) .
C9A C10A 1.385(3) .
C9A H9A 0.927(18) .
C10 C11 1.374(3) .
C10 H10 0.950(18) .
C10A C11A 1.375(3) .
C10A H10A 0.968(19) .
C11 C12 1.380(3) .
C11A C12A 1.381(3) .
C12 C13 1.391(3) .
C12 H12 0.88(2) .
C12A C13A 1.381(3) .
C12A H12A 0.924(19) .
C13 H13 0.907(17) .
C13A H13A 0.956(17) .

loop_
_geom_torsion_atom_site_label_1
_geom_torsion_atom_site_label_2
_geom_torsion_atom_site_label_3
_geom_torsion_atom_site_label_4
_geom_torsion
_geom_torsion_site_symmetry_1
C1 C1 C2 C3 129.7(2) 2_655
C8 C1 C2 C3 -49.8(2) .
C1 C1 C2 C7 -52.3(3) 2_655
C8 C1 C2 C7 128.18(18) .
C1A C1A C2A C7A -127.8(3) 2_665
C8A C1A C2A C7A 52.4(2) .
C1A C1A C2A C3A 52.6(3) 2_665
C8A C1A C2A C3A -127.22(18) .
C7 C2 C3 C4 1.4(3) .
C1 C2 C3 C4 179.52(17) .
C7A C2A C3A C4A 1.0(3) .
C1A C2A C3A C4A -179.38(17) .
C2 C3 C4 C5 -1.0(3) .
C2A C3A C4A C5A -0.3(3) .
C3 C4 C5 C6 0.0(3) .
C3 C4 C5 Cl1 -179.69(15) .
C3A C4A C5A C6A -0.5(3) .
C3A C4A C5A Cl1A 179.96(15) .
C4 C5 C6 C7 0.6(3) .
Cl1 C5 C6 C7 -179.74(15) .
C4A C5A C6A C7A 0.5(3) .
Cl1A C5A C6A C7A -179.98(14) .
C5 C6 C7 C2 -0.2(3) .
C3 C2 C7 C6 -0.8(3) .
C1 C2 C7 C6 -178.91(18) .
C3A C2A C7A C6A -1.1(3) .
C1A C2A C7A C6A 179.35(17) .
C5A C6A C7A C2A 0.3(3) .
C1 C1 C8 C9 -43.8(3) 2_655
C2 C1 C8 C9 135.76(17) .
C1 C1 C8 C13 139.0(2) 2_655
C2 C1 C8 C13 -41.5(2) .
C1A C1A C8A C9A 56.8(3) 2_665
C2A C1A C8A C9A -123.34(19) .
C1A C1A C8A C13A -125.6(3) 2_665
C2A C1A C8A C13A 54.2(2) .
C13 C8 C9 C10 -0.7(3) .
C1 C8 C9 C10 -178.00(16) .
C13A C8A C9A C10A 0.4(3) .
C1A C8A C9A C10A 178.01(18) .
C8 C9 C10 C11 0.5(3) .
C8A C9A C10A C11A 0.4(3) .
C9 C10 C11 C12 -0.7(3) .
C9 C10 C11 Cl2 179.36(14) .
C9A C10A C11A C12A -0.4(3) .
C9A C10A C11A Cl2A -179.68(15) .
C10 C11 C12 C13 0.9(3) .
Cl2 C11 C12 C13 -179.12(15) .
C10A C11A C12A C13A -0.4(3) .
Cl2A C11A C12A C13A 178.82(15) .
C11 C12 C13 C8 -1.0(3) .
C9 C8 C13 C12 0.9(3) .
C1 C8 C13 C12 178.25(17) .
C11A C12A C13A C8A 1.3(3) .
C9A C8A C13A C12A -1.3(3) .
C1A C8A C13A C12A -178.99(18) .
